data_7248864
loop_
_publ_author_name
'Pisk, Jana'
'Vrdoljak, Vi\<snja'
'Mandari\'c, Mirna'
'Hrenar, Tomica'
'Agustin, Dominique'
'Rub\<ci\'c, Mirta'

_publ_section_title
;
 Impact of POM's coordination mode and Mo-hybrid constituents on the
 binding, stability, and catalytic properties of hybrid (pre)catalysts
;
_journal_issue 27
_journal_name_full 'RSC Advances'
_journal_page_first 19029
_journal_page_last 19040
_journal_paper_doi 10.1039/D4RA03563A
_journal_volume 14
_journal_year 2024
_chemical_formula_moiety 'Mo6 O19, 2(C14 H12 Mo N3 O5)'
_chemical_formula_sum 'C28 H24 Mo8 N6 O29'
_chemical_formula_weight 1676.05
_space_group_crystal_system triclinic
_space_group_IT_number 2
_space_group_name_Hall '-P 1'
_space_group_name_H-M_alt 'P -1'
_atom_sites_solution_hydrogens geom
_atom_sites_solution_primary iterative
_audit_creation_date 2022-05-02
_audit_creation_method
;
Olex2 1.2
(compiled 2018.05.29 svn.r3508 for OlexSys, GUI svn.r5506)
;
_audit_update_record
;
2024-02-27 deposited with the CCDC.	2024-06-06 downloaded from the CCDC.
;
_cell_angle_alpha 106.381(2)
_cell_angle_beta 105.966(2)
_cell_angle_gamma 93.753(2)
_cell_formula_units_Z 1
_cell_length_a 8.8403(2)
_cell_length_b 9.1695(2)
_cell_length_c 14.0494(3)
_cell_measurement_reflns_used 8579
_cell_measurement_temperature 169.99(10)
_cell_measurement_theta_max 77.2400
_cell_measurement_theta_min 3.4170
_cell_volume 1037.78(4)
_computing_cell_refinement 'CrysAlisPro 1.171.41.92a (Rigaku OD, 2020)'
_computing_data_collection 'CrysAlisPro 1.171.41.92a (Rigaku OD, 2020)'
_computing_data_reduction 'CrysAlisPro 1.171.41.92a (Rigaku OD, 2020)'
_computing_molecular_graphics 'Olex2 (Dolomanov et al., 2009)'
_computing_publication_material 'Olex2 (Dolomanov et al., 2009)'
_computing_structure_refinement 'ShelXL (Sheldrick, 2015)'
_computing_structure_solution 'olex2.solve (Bourhis et al., 2015)'
_diffrn_ambient_environment N~2~
_diffrn_ambient_temperature 169.99(10)
_diffrn_detector 'Hybrid Pixel Array Detector'
_diffrn_detector_area_resol_mean 10.0000
_diffrn_detector_type HyPix
_diffrn_measured_fraction_theta_full 0.997
_diffrn_measured_fraction_theta_max 0.973
_diffrn_measurement_details
;
List of Runs (angles in degrees, time in seconds):

  # Type    Start    End  Width  t~exp~   \w     \q     \k     \f   Frames
#--------------------------------------------------------------------------
  1  \w    101.00 162.00   0.50    0.09    --  107.75  30.00   0.00  122
  2  \w     94.00 169.00   0.50    0.09    --  107.75  15.00  60.00  150
  3  \w     96.00 166.00   0.50    0.09    --  107.75  15.00 120.00  140
  4  \w     97.00 178.00   0.50    0.09    --  107.75  15.00 -30.00  162
  5  \w    106.00 131.00   0.50    0.09    --  107.75  15.00-180.00   50
  6  \w    141.00 177.00   0.50    0.09    --  107.75  15.00-180.00   72
  7  \w    100.00 176.00   0.50    0.09    --  107.75  30.00-120.00  152
  8  \w     73.00  98.00   0.50    0.09    --  107.75 -95.00  90.00   50
  9  \w     55.00 112.00   0.50    0.09    --  107.75-125.00  90.00  114
 10  \w     87.00 112.00   0.50    0.09    --  107.75-125.00  60.00   50
 11  \w     60.00  86.00   0.50    0.09    --  107.75-125.00  60.00   52
 12  \w     44.00 107.00   0.50    0.09    --  107.75-102.00  22.68  126
 13  \w     71.00 101.00   0.50    0.09    --  107.75 -96.00 137.00   60
 14  \w     -4.00  78.00   0.50    0.05    --   46.91 -96.00 137.00  164
 15  \w     46.00 101.00   0.50    0.09    --  107.75 -95.00 120.00  110
 16  \w     44.00 112.00   0.50    0.09    --  107.75-125.00 -60.00  136
 17  \w     73.00  99.00   0.50    0.09    --  107.75 -95.00-180.00   52
 18  \w     87.00 112.00   0.50    0.09    --  107.75-125.00-150.00   50
 19  \w     77.00 108.00   0.50    0.09    --  107.75-109.00 -66.79   62
 20  \w     60.00 104.00   0.50    0.09    --  107.75 -95.00 -60.00   88
 21  \w     36.00  91.00   0.50    0.09    --  107.75 -95.00 -30.00  110
 22  \w     38.00  69.00   0.50    0.09    --  107.75 -95.00  60.00   62
 23  \w     44.00  69.00   0.50    0.09    --  107.75 -95.00  90.00   50
 24  \w     77.00 103.00   0.50    0.09    --  107.75 -95.00  60.00   52
 25  \w     35.00  70.00   0.50    0.09    --  107.75 -95.00-180.00   70
 26  \w     62.00 104.00   0.50    0.09    --  107.75 -77.00 -60.00   84
 27  \w     42.00  73.00   0.50    0.09    --  107.75 -77.00-180.00   62
 28  \w     60.00  86.00   0.50    0.09    --  107.75 -77.00-150.00   52
 29  \w     36.00  71.00   0.50    0.09    --  107.75 -61.00-180.00   70
 30  \w     39.00  70.00   0.50    0.09    --  107.75 -77.00 -90.00   62
 31  \w    -19.00  25.00   0.50    0.05    --   46.91 -19.00-150.00   88
 32  \w     37.00  63.00   0.50    0.09    --  107.75 -77.00  60.00   52
 33  \w     46.00  87.00   0.50    0.09    --  107.75 -77.00  90.00   82
 34  \w     35.00  68.00   0.50    0.09    --  107.75 -61.00 120.00   66
 35  \w    117.00 165.00   0.50    0.09    --  107.75  96.00-114.00   96
 36  \w     98.00 123.00   0.50    0.09    --  107.75 125.00   0.00   50
 37  \w    115.00 140.00   0.50    0.09    --  107.75 125.00 -30.00   50
 38  \w    133.00 159.00   0.50    0.09    --  107.75 125.00   0.00   52
 39  \w    -43.00  -7.00   0.50    0.05    --  -46.91  38.00-150.00   72
 40  \w     -3.00  24.00   0.50    0.05    --  -46.91  38.00-150.00   54
 41  \w    -47.00 -14.00   0.50    0.09    --  -86.25  45.00 -90.00   66
 42  \w    -50.00 -14.00   0.50    0.09    --  -86.25  45.00  30.00   72
 43  \w    -50.00 -24.00   0.50    0.09    --  -86.25  45.00  90.00   52
 44  \w   -158.00-113.00   0.50    0.09    --  -86.25 -45.00 -30.00   90
 45  \w   -118.00 -78.00   0.50    0.05    --  -46.91-125.00 -60.00   80
 46  \w   -117.00 -73.00   0.50    0.05    --  -46.91-125.00-120.00   88
 47  \w   -118.00 -74.00   0.50    0.05    --  -46.91-125.00-150.00   88
 48  \w   -146.00-121.00   0.50    0.09    --  -86.25 -96.00 137.00   50
 49  \w    -53.00  25.00   0.50    0.05    --  -46.91  96.00-114.00  156
 50  \w    -71.00 -46.00   0.50    0.09    --  -86.25  96.00-114.00   50
;
_diffrn_measurement_device 'four-circle diffractometer'
_diffrn_measurement_device_type 'XtaLAB Synergy, Dualflex, HyPix'
_diffrn_measurement_method '\w scans'
_diffrn_orient_matrix_type 'CrysAlisPro convention (1999,Acta A55,543-557)'
_diffrn_orient_matrix_UB_11 0.0042145000
_diffrn_orient_matrix_UB_12 -0.0083344000
_diffrn_orient_matrix_UB_13 -0.1102849000
_diffrn_orient_matrix_UB_21 0.0195869000
_diffrn_orient_matrix_UB_22 -0.1709326000
_diffrn_orient_matrix_UB_23 -0.0222202000
_diffrn_orient_matrix_UB_31 -0.1823794000
_diffrn_orient_matrix_UB_32 -0.0462017000
_diffrn_orient_matrix_UB_33 -0.0419713000
_diffrn_radiation_monochromator mirror
_diffrn_radiation_probe x-ray
_diffrn_radiation_type CuK\a
_diffrn_radiation_wavelength 1.54184
_diffrn_reflns_av_R_equivalents 0.0590
_diffrn_reflns_av_unetI/netI 0.0529
_diffrn_reflns_Laue_measured_fraction_full 0.997
_diffrn_reflns_Laue_measured_fraction_max 0.973
_diffrn_reflns_limit_h_max 8
_diffrn_reflns_limit_h_min -11
_diffrn_reflns_limit_k_max 11
_diffrn_reflns_limit_k_min -11
_diffrn_reflns_limit_l_max 17
_diffrn_reflns_limit_l_min -17
_diffrn_reflns_number 14341
_diffrn_reflns_point_group_measured_fraction_full 0.997
_diffrn_reflns_point_group_measured_fraction_max 0.973
_diffrn_reflns_theta_full 67.684
_diffrn_reflns_theta_max 78.001
_diffrn_reflns_theta_min 5.089
_diffrn_source 'micro-focus sealed X-ray tube'
_diffrn_source_type 'PhotonJet (Cu) X-ray Source'
_exptl_absorpt_coefficient_mu 20.157
_exptl_absorpt_correction_T_max 0.04313
_exptl_absorpt_correction_T_min 0.00166
_exptl_absorpt_correction_type sphere
_exptl_absorpt_process_details
;
CrysAlisPro 1.171.41.92a (Rigaku Oxford Diffraction, 2020)
Spherical absorption correction
using equivalent radius and absorption coefficient.
Empirical absorption correction using spherical harmonics,
implemented in SCALE3 ABSPACK scaling algorithm.
;
_exptl_crystal_colour 'grayish red'
_exptl_crystal_colour_modifier grayish
_exptl_crystal_colour_primary red
_exptl_crystal_density_diffrn 2.682
_exptl_crystal_description sphere
_exptl_crystal_F_000 802
_exptl_crystal_size_max 0.097
_exptl_crystal_size_mid 0.038
_exptl_crystal_size_min 0.022
_exptl_crystal_size_rad 0.400
_refine_diff_density_max 2.554
_refine_diff_density_min -1.143
_refine_diff_density_rms 0.473
_refine_ls_extinction_method none
_refine_ls_goodness_of_fit_ref 1.172
_refine_ls_hydrogen_treatment constr
_refine_ls_matrix_type full
_refine_ls_number_parameters 323
_refine_ls_number_reflns 4320
_refine_ls_number_restraints 0
_refine_ls_restrained_S_all 1.172
_refine_ls_R_factor_all 0.0818
_refine_ls_R_factor_gt 0.0802
_refine_ls_shift/su_max 0.001
_refine_ls_shift/su_mean 0.000
_refine_ls_structure_factor_coef Fsqd
_refine_ls_weighting_details 'w=1/[\s^2^(Fo^2^)+(0.1417P)^2^+0.3354P] where P=(Fo^2^+2Fc^2^)/3'
_refine_ls_weighting_scheme calc
_refine_ls_wR_factor_gt 0.1975
_refine_ls_wR_factor_ref 0.2002
_reflns_Friedel_coverage 0.000
_reflns_number_gt 4083
_reflns_number_total 4320
_reflns_threshold_expression 'I > 2\s(I)'
_cod_data_source_file d4ra03563a2.cif
_cod_data_source_block 3H
_cod_database_code 7248864
_shelx_shelxl_version_number 2018/3
_chemical_oxdiff_formula 'Mo4 N3 O14 C13'
_chemical_oxdiff_usercomment ' '
_shelx_space_group_comment
;
The symmetry employed for this shelxl refinement is uniquely defined
by the following loop, which should always be used as a source of
symmetry information in preference to the above space-group names.
They are only intended as comments.
;
_shelx_estimated_absorpt_t_max 0.665
_shelx_estimated_absorpt_t_min 0.245
_diffrn_oxdiff_digest_frames
;
01f90d87c4acf4f94707412155742f9f8f00065f6f2
;
_reflns_odcompleteness_completeness 99.39
_reflns_odcompleteness_iscentric 1
_reflns_odcompleteness_theta 74.33
_olex2_refinement_description
;
1. Others
 Fixed Uiso: H3(0.068) H6(0.062) H12(0.073) H4(0.065) H3A(0.063) H13(0.067)
 H10(0.064) H14A(0.087) H14B(0.087) H14C(0.087) H11(0.076) H7(0.06)
 Fixed X: O9(0.5) H3(0.843001) H6(0.034671) H12(1.166743) H4(-0.099069)
 H3A(0.14621) H13(0.985487) H10(0.667946) H14A(-0.297274) H14B(-0.420762) H14C(-
 0.35138) H11(1.085859) H7(0.28176)
 Fixed Y: O9(0.5) H3(1.090816) H6(0.433785) H12(0.862807) H4(-0.030336) H3A(-
 0.050136) H13(0.631501) H10(0.878854) H14A(0.0213) H14B(0.14042)
 H14C(0.069816) H11(1.094625) H7(0.558578)
 Fixed Z: O9(1) H3(0.815363) H6(0.422509) H12(0.933974) H4(0.338511)
 H3A(0.44557) H13(0.837997) H10(0.719719) H14A(0.218156) H14B(0.228832)
 H14C(0.321029) H11(0.91723) H7(0.552819)
;
_olex2_submission_special_instructions 'No special instructions were received'
_oxdiff_exptl_absorpt_empirical_details
;
Empirical correction (ABSPACK) includes:
- Absorption correction using spherical harmonics
- Frame scaling
;
_oxdiff_exptl_absorpt_empirical_full_max 2.035
_oxdiff_exptl_absorpt_empirical_full_min 0.401

loop_
_space_group_symop_operation_xyz
'x, y, z'
'-x, -y, -z'

loop_
_atom_site_label
_atom_site_type_symbol
_atom_site_fract_x
_atom_site_fract_y
_atom_site_fract_z
_atom_site_U_iso_or_equiv
_atom_site_adp_type
_atom_site_occupancy
_atom_site_site_symmetry_order
_atom_site_calc_flag
_atom_site_refinement_flags_posn
_atom_site_refinement_flags_adp
_atom_site_refinement_flags_occupancy
_atom_site_disorder_assembly
_atom_site_disorder_group
Mo2 Mo 0.32195(6) 0.40677(6) 0.83043(4) 0.0481(2) Uani 1 1 d . . . . .
Mo3 Mo 0.29328(6) 0.58948(6) 1.06077(4) 0.0482(2) Uani 1 1 d . . . . .
Mo4 Mo 0.55683(6) 0.73232(6) 0.97446(5) 0.0489(2) Uani 1 1 d . . . . .
Mo1 Mo 0.58488(6) 0.26310(6) 0.62482(5) 0.0501(2) Uani 1 1 d . . . . .
O9 O 0.500000 0.500000 1.000000 0.0478(14) Uani 1 2 d S T P . .
O8 O 0.2947(6) 0.2456(6) 0.8803(4) 0.0540(11) Uani 1 1 d . . . . .
O2 O 0.7376(6) 0.4587(6) 0.7118(4) 0.0514(11) Uani 1 1 d . . . . .
O12 O 0.1981(6) 0.5197(6) 0.9162(4) 0.0517(11) Uani 1 1 d . . . . .
O10 O 0.4110(6) 0.6277(6) 0.8494(4) 0.0498(10) Uani 1 1 d . . . . .
O13 O 0.3985(6) 0.7682(6) 1.0428(4) 0.0531(11) Uani 1 1 d . . . . .
O4 O 0.6730(6) 0.1473(6) 0.6928(5) 0.0550(11) Uani 1 1 d . . . . .
O14 O 0.2806(6) 0.3877(6) 1.0670(4) 0.0489(10) Uani 1 1 d . . . . .
O6 O 0.5184(6) 0.3596(6) 0.8073(4) 0.0488(10) Uani 1 1 d . . . . .
O5 O -0.1971(6) 0.2310(6) 0.3138(5) 0.0558(12) Uani 1 1 d . . . . .
O1 O 0.3694(6) 0.1618(6) 0.5704(5) 0.0567(12) Uani 1 1 d . . . . .
O11 O 0.6164(7) 0.9025(6) 0.9614(5) 0.0560(12) Uani 1 1 d . . . . .
O3 O 0.6453(7) 0.2297(7) 0.5176(5) 0.0622(13) Uani 1 1 d . . . . .
O15 O 0.1466(6) 0.6638(7) 1.1037(4) 0.0541(11) Uani 1 1 d . . . . .
O7 O 0.1869(6) 0.3518(7) 0.7102(4) 0.0576(12) Uani 1 1 d . . . . .
N3 N 0.8713(8) 1.0020(8) 0.8194(6) 0.0564(14) Uani 1 1 d . . . . .
H3 H 0.843001 1.090816 0.815363 0.068 Uiso 1 1 calc R . . . .
N2 N 0.5491(7) 0.6074(7) 0.6611(5) 0.0500(12) Uani 1 1 d . . . . .
N1 N 0.4592(7) 0.4623(7) 0.6093(5) 0.0490(12) Uani 1 1 d . . . . .
C9 C 0.8083(9) 0.7319(8) 0.7725(6) 0.0496(14) Uani 1 1 d . . . . .
C5 C -0.0578(8) 0.2042(8) 0.3720(6) 0.0503(14) Uani 1 1 d . . . . .
C2 C 0.2361(8) 0.1766(9) 0.5014(6) 0.0521(15) Uani 1 1 d . . . . .
C6 C 0.0569(8) 0.3361(9) 0.4284(6) 0.0516(14) Uani 1 1 d . . . . .
H6 H 0.034671 0.433785 0.422509 0.062 Uiso 1 1 calc R . . . .
C1 C 0.2049(8) 0.3233(8) 0.4936(6) 0.0482(14) Uani 1 1 d . . . . .
C12 C 1.0639(9) 0.8644(11) 0.8903(6) 0.0612(19) Uani 1 1 d . . . . .
H12 H 1.166743 0.862807 0.933974 0.073 Uiso 1 1 calc R . . . .
C8 C 0.6905(8) 0.5917(9) 0.7103(6) 0.0498(14) Uani 1 1 d . . . . .
C4 C -0.0230(9) 0.0594(9) 0.3781(6) 0.0539(15) Uani 1 1 d . . . . .
H4 H -0.099069 -0.030336 0.338511 0.065 Uiso 1 1 calc R . . . .
C3 C 0.1231(8) 0.0483(9) 0.4422(6) 0.0522(15) Uani 1 1 d . . . . .
H3A H 0.146210 -0.050136 0.445570 0.063 Uiso 1 1 calc R . . . .
C13 C 0.9554(9) 0.7275(10) 0.8335(6) 0.0557(16) Uani 1 1 d . . . . .
H13 H 0.985487 0.631501 0.837997 0.067 Uiso 1 1 calc R . . . .
C10 C 0.7686(9) 0.8739(9) 0.7645(7) 0.0530(15) Uani 1 1 d . . . . .
H10 H 0.667946 0.878854 0.719719 0.064 Uiso 1 1 calc R . . . .
C14 C -0.3269(9) 0.1057(9) 0.2667(7) 0.0580(17) Uani 1 1 d . . . . .
H14A H -0.297274 0.021300 0.218156 0.087 Uiso 1 1 calc GR . . . .
H14B H -0.420762 0.140420 0.228832 0.087 Uiso 1 1 calc GR . . . .
H14C H -0.351380 0.069816 0.321029 0.087 Uiso 1 1 calc GR . . . .
C11 C 1.0153(11) 1.0005(11) 0.8802(7) 0.0631(19) Uani 1 1 d . . . . .
H11 H 1.085859 1.094625 0.917230 0.076 Uiso 1 1 calc R . . . .
C7 C 0.3155(8) 0.4626(8) 0.5538(6) 0.0497(14) Uani 1 1 d . . . . .
H7 H 0.281760 0.558578 0.552819 0.060 Uiso 1 1 calc R . . . .

loop_
_atom_site_aniso_label
_atom_site_aniso_U_11
_atom_site_aniso_U_22
_atom_site_aniso_U_33
_atom_site_aniso_U_23
_atom_site_aniso_U_13
_atom_site_aniso_U_12
Mo2 0.0438(3) 0.0484(3) 0.0465(4) 0.0140(2) 0.0066(2) 0.0035(2)
Mo3 0.0442(3) 0.0477(3) 0.0494(4) 0.0151(2) 0.0097(2) 0.0059(2)
Mo4 0.0461(3) 0.0448(3) 0.0524(4) 0.0167(2) 0.0091(2) 0.0032(2)
Mo1 0.0486(4) 0.0454(3) 0.0524(4) 0.0162(2) 0.0085(2) 0.0067(2)
O9 0.039(3) 0.049(3) 0.049(4) 0.012(3) 0.007(3) 0.005(2)
O8 0.054(3) 0.050(3) 0.053(3) 0.014(2) 0.013(2) 0.004(2)
O2 0.048(2) 0.047(2) 0.052(3) 0.015(2) 0.007(2) 0.0026(19)
O12 0.047(2) 0.055(3) 0.050(3) 0.018(2) 0.0098(19) 0.0065(19)
O10 0.046(2) 0.049(2) 0.055(3) 0.021(2) 0.011(2) 0.0037(18)
O13 0.054(3) 0.043(2) 0.058(3) 0.017(2) 0.011(2) 0.0042(18)
O4 0.054(3) 0.049(2) 0.060(3) 0.018(2) 0.013(2) 0.010(2)
O14 0.049(2) 0.044(2) 0.050(3) 0.0150(19) 0.0090(19) 0.0002(18)
O6 0.045(2) 0.050(2) 0.048(3) 0.015(2) 0.0099(19) 0.0054(18)
O5 0.044(2) 0.053(3) 0.059(3) 0.016(2) 0.002(2) 0.0046(19)
O1 0.054(3) 0.049(3) 0.062(3) 0.024(2) 0.004(2) 0.004(2)
O11 0.056(3) 0.045(2) 0.064(3) 0.020(2) 0.011(2) 0.006(2)
O3 0.065(3) 0.059(3) 0.059(3) 0.018(2) 0.015(2) 0.007(2)
O15 0.049(2) 0.060(3) 0.051(3) 0.016(2) 0.011(2) 0.008(2)
O7 0.049(3) 0.063(3) 0.049(3) 0.012(2) 0.003(2) -0.001(2)
N3 0.063(3) 0.047(3) 0.058(4) 0.018(3) 0.016(3) 0.007(2)
N2 0.050(3) 0.044(3) 0.049(3) 0.010(2) 0.009(2) 0.001(2)
N1 0.048(3) 0.044(3) 0.049(3) 0.012(2) 0.010(2) 0.002(2)
C9 0.051(3) 0.046(3) 0.050(3) 0.015(3) 0.015(3) 0.003(3)
C5 0.049(3) 0.049(3) 0.048(3) 0.012(3) 0.011(3) 0.008(3)
C2 0.046(3) 0.051(4) 0.053(4) 0.015(3) 0.007(3) 0.006(3)
C6 0.045(3) 0.054(4) 0.055(4) 0.018(3) 0.014(3) 0.008(3)
C1 0.049(3) 0.049(3) 0.045(3) 0.013(3) 0.015(3) 0.005(3)
C12 0.045(3) 0.076(5) 0.049(4) 0.012(3) 0.002(3) -0.002(3)
C8 0.048(3) 0.054(4) 0.047(3) 0.020(3) 0.011(3) 0.007(3)
C4 0.051(3) 0.050(3) 0.053(4) 0.013(3) 0.009(3) 0.000(3)
C3 0.052(4) 0.052(3) 0.053(4) 0.016(3) 0.016(3) 0.005(3)
C13 0.050(3) 0.063(4) 0.056(4) 0.023(3) 0.015(3) 0.005(3)
C10 0.052(3) 0.049(3) 0.061(4) 0.019(3) 0.021(3) 0.007(3)
C14 0.049(3) 0.055(4) 0.064(5) 0.015(3) 0.011(3) 0.008(3)
C11 0.067(5) 0.061(4) 0.061(4) 0.017(4) 0.022(4) 0.000(3)
C7 0.046(3) 0.052(3) 0.050(4) 0.016(3) 0.011(3) 0.008(3)

loop_
_atom_type_symbol
_atom_type_description
_atom_type_scat_dispersion_real
_atom_type_scat_dispersion_imag
_atom_type_scat_source
C C 0.0181 0.0091 'International Tables Vol C Tables 4.2.6.8 and 6.1.1.4'
H H 0.0000 0.0000 'International Tables Vol C Tables 4.2.6.8 and 6.1.1.4'
Mo Mo -0.0483 2.7339 'International Tables Vol C Tables 4.2.6.8 and 6.1.1.4'
N N 0.0311 0.0180 'International Tables Vol C Tables 4.2.6.8 and 6.1.1.4'
O O 0.0492 0.0322 'International Tables Vol C Tables 4.2.6.8 and 6.1.1.4'

loop_
_geom_angle_atom_site_label_1
_geom_angle_atom_site_label_2
_geom_angle_atom_site_label_3
_geom_angle
_geom_angle_site_symmetry_1
_geom_angle_site_symmetry_3
_geom_angle_publ_flag
O8 Mo2 O9 78.31(17) . . ?
O8 Mo2 O12 88.8(2) . . ?
O8 Mo2 O10 152.2(2) . . ?
O8 Mo2 O6 94.1(2) . . ?
O12 Mo2 O9 75.00(15) . . ?
O12 Mo2 O10 80.0(2) . . ?
O10 Mo2 O9 74.29(15) . . ?
O6 Mo2 O9 78.27(15) . . ?
O6 Mo2 O12 151.9(2) . . ?
O6 Mo2 O10 84.7(2) . . ?
O7 Mo2 O9 175.6(2) . . ?
O7 Mo2 O8 104.2(3) . . ?
O7 Mo2 O12 101.3(3) . . ?
O7 Mo2 O10 102.9(3) . . ?
O7 Mo2 O6 105.0(3) . . ?
O12 Mo3 O9 77.35(16) . . ?
O12 Mo3 O13 87.4(2) . . ?
O12 Mo3 O14 91.5(2) . . ?
O12 Mo3 O6 153.6(2) . 2_667 ?
O13 Mo3 O9 75.83(17) . . ?
O13 Mo3 O6 83.4(2) . 2_667 ?
O14 Mo3 O9 77.31(16) . . ?
O14 Mo3 O13 152.7(2) . . ?
O14 Mo3 O6 85.6(2) . 2_667 ?
O6 Mo3 O9 76.41(14) 2_667 . ?
O15 Mo3 O9 176.7(2) . . ?
O15 Mo3 O12 102.4(3) . . ?
O15 Mo3 O13 100.9(3) . . ?
O15 Mo3 O14 106.0(3) . . ?
O15 Mo3 O6 103.7(2) . 2_667 ?
O8 Mo4 O9 75.39(15) 2_667 . ?
O10 Mo4 O9 79.36(16) . . ?
O10 Mo4 O8 154.6(2) . 2_667 ?
O10 Mo4 O13 92.9(2) . . ?
O10 Mo4 O14 89.9(2) . 2_667 ?
O13 Mo4 O9 77.10(16) . . ?
O13 Mo4 O8 84.5(2) . 2_667 ?
O13 Mo4 O14 151.8(2) . 2_667 ?
O14 Mo4 O9 75.85(14) 2_667 . ?
O14 Mo4 O8 81.2(2) 2_667 2_667 ?
O11 Mo4 O9 174.68(19) . . ?
O11 Mo4 O8 100.4(3) . 2_667 ?
O11 Mo4 O10 104.6(3) . . ?
O11 Mo4 O13 106.0(3) . . ?
O11 Mo4 O14 100.4(2) . 2_667 ?
O2 Mo1 N1 71.7(2) . . ?
O4 Mo1 O2 97.0(2) . . ?
O4 Mo1 O1 101.1(2) . . ?
O4 Mo1 N1 153.3(3) . . ?
O1 Mo1 O2 147.1(2) . . ?
O1 Mo1 N1 80.0(2) . . ?
O3 Mo1 O2 97.7(3) . . ?
O3 Mo1 O4 106.7(3) . . ?
O3 Mo1 O1 103.0(3) . . ?
O3 Mo1 N1 98.9(3) . . ?
Mo2 O9 Mo2 180.0 . 2_667 ?
Mo3 O9 Mo2 90.552(19) . 2_667 ?
Mo3 O9 Mo2 89.448(19) . . ?
Mo3 O9 Mo2 89.447(19) 2_667 2_667 ?
Mo3 O9 Mo2 90.553(19) 2_667 . ?
Mo3 O9 Mo3 180.0 2_667 . ?
Mo4 O9 Mo2 90.10(2) 2_667 . ?
Mo4 O9 Mo2 89.903(19) 2_667 2_667 ?
Mo4 O9 Mo2 90.10(2) . 2_667 ?
Mo4 O9 Mo2 89.903(19) . . ?
Mo4 O9 Mo3 90.24(2) . 2_667 ?
Mo4 O9 Mo3 90.24(2) 2_667 . ?
Mo4 O9 Mo3 89.76(2) 2_667 2_667 ?
Mo4 O9 Mo3 89.75(2) . . ?
Mo4 O9 Mo4 180.0 . 2_667 ?
Mo2 O8 Mo4 115.9(3) . 2_667 ?
C8 O2 Mo1 118.7(4) . . ?
Mo3 O12 Mo2 117.4(3) . . ?
Mo4 O10 Mo2 116.4(3) . . ?
Mo4 O13 Mo3 116.3(3) . . ?
Mo3 O14 Mo4 116.6(2) . 2_667 ?
Mo2 O6 Mo3 114.6(3) . 2_667 ?
C5 O5 C14 117.4(6) . . ?
C2 O1 Mo1 135.3(5) . . ?
C10 N3 H3 118.9 . . ?
C11 N3 H3 118.9 . . ?
C11 N3 C10 122.2(7) . . ?
C8 N2 N1 108.6(6) . . ?
N2 N1 Mo1 116.2(4) . . ?
C7 N1 Mo1 129.2(5) . . ?
C7 N1 N2 114.5(6) . . ?
C13 C9 C8 122.8(7) . . ?
C13 C9 C10 118.7(7) . . ?
C10 C9 C8 118.5(7) . . ?
O5 C5 C6 114.7(7) . . ?
O5 C5 C4 125.3(6) . . ?
C4 C5 C6 120.0(7) . . ?
O1 C2 C1 121.0(6) . . ?
O1 C2 C3 119.5(7) . . ?
C3 C2 C1 119.4(7) . . ?
C5 C6 H6 120.1 . . ?
C5 C6 C1 119.9(7) . . ?
C1 C6 H6 120.1 . . ?
C2 C1 C7 122.7(7) . . ?
C6 C1 C2 119.3(6) . . ?
C6 C1 C7 117.8(7) . . ?
C13 C12 H12 121.2 . . ?
C11 C12 H12 121.2 . . ?
C11 C12 C13 117.5(8) . . ?
O2 C8 C9 116.8(6) . . ?
N2 C8 O2 124.6(6) . . ?
N2 C8 C9 118.5(7) . . ?
C5 C4 H4 120.3 . . ?
C3 C4 C5 119.5(7) . . ?
C3 C4 H4 120.3 . . ?
C2 C3 C4 121.8(7) . . ?
C2 C3 H3A 119.1 . . ?
C4 C3 H3A 119.1 . . ?
C9 C13 C12 120.5(8) . . ?
C9 C13 H13 119.7 . . ?
C12 C13 H13 119.7 . . ?
N3 C10 C9 120.1(7) . . ?
N3 C10 H10 120.0 . . ?
C9 C10 H10 120.0 . . ?
O5 C14 H14A 109.5 . . ?
O5 C14 H14B 109.5 . . ?
O5 C14 H14C 109.5 . . ?
H14A C14 H14B 109.5 . . ?
H14A C14 H14C 109.5 . . ?
H14B C14 H14C 109.5 . . ?
N3 C11 C12 121.0(8) . . ?
N3 C11 H11 119.5 . . ?
C12 C11 H11 119.5 . . ?
N1 C7 C1 122.6(7) . . ?
N1 C7 H7 118.7 . . ?
C1 C7 H7 118.7 . . ?

loop_
_geom_bond_atom_site_label_1
_geom_bond_atom_site_label_2
_geom_bond_distance
_geom_bond_site_symmetry_2
_geom_bond_publ_flag
Mo2 O9 2.3444(5) . ?
Mo2 O8 1.834(6) . ?
Mo2 O12 1.973(5) . ?
Mo2 O10 2.042(5) . ?
Mo2 O6 1.908(5) . ?
Mo2 O7 1.693(5) . ?
Mo3 O9 2.3241(5) . ?
Mo3 O12 1.870(5) . ?
Mo3 O13 1.943(5) . ?
Mo3 O14 1.874(5) . ?
Mo3 O6 2.034(5) 2_667 ?
Mo3 O15 1.681(5) . ?
Mo4 O9 2.3042(5) . ?
Mo4 O8 2.046(6) 2_667 ?
Mo4 O10 1.820(5) . ?
Mo4 O13 1.901(6) . ?
Mo4 O14 1.981(5) 2_667 ?
Mo4 O11 1.689(5) . ?
Mo1 O2 2.018(5) . ?
Mo1 O4 1.708(6) . ?
Mo1 O1 1.909(5) . ?
Mo1 O3 1.689(6) . ?
Mo1 N1 2.230(6) . ?
O2 C8 1.318(9) . ?
O5 C5 1.358(9) . ?
O5 C14 1.433(9) . ?
O1 C2 1.346(9) . ?
N3 H3 0.8800 . ?
N3 C10 1.328(10) . ?
N3 C11 1.326(12) . ?
N2 N1 1.389(8) . ?
N2 C8 1.290(10) . ?
N1 C7 1.295(10) . ?
C9 C8 1.480(10) . ?
C9 C13 1.356(11) . ?
C9 C10 1.398(11) . ?
C5 C6 1.405(10) . ?
C5 C4 1.403(11) . ?
C2 C1 1.419(11) . ?
C2 C3 1.382(10) . ?
C6 H6 0.9500 . ?
C6 C1 1.410(10) . ?
C1 C7 1.441(10) . ?
C12 H12 0.9500 . ?
C12 C13 1.410(11) . ?
C12 C11 1.379(14) . ?
C4 H4 0.9500 . ?
C4 C3 1.385(11) . ?
C3 H3A 0.9500 . ?
C13 H13 0.9500 . ?
C10 H10 0.9500 . ?
C14 H14A 0.9800 . ?
C14 H14B 0.9800 . ?
C14 H14C 0.9800 . ?
C11 H11 0.9500 . ?
C7 H7 0.9500 . ?

loop_
_geom_torsion_atom_site_label_1
_geom_torsion_atom_site_label_2
_geom_torsion_atom_site_label_3
_geom_torsion_atom_site_label_4
_geom_torsion
_geom_torsion_site_symmetry_1
_geom_torsion_site_symmetry_2
_geom_torsion_site_symmetry_3
_geom_torsion_site_symmetry_4
_geom_torsion_publ_flag
Mo1 O2 C8 N2 4.0(10) . . . . ?
Mo1 O2 C8 C9 -178.0(5) . . . . ?
Mo1 O1 C2 C1 -35.4(12) . . . . ?
Mo1 O1 C2 C3 148.9(6) . . . . ?
Mo1 N1 C7 C1 3.5(11) . . . . ?
O9 Mo2 O8 Mo4 -5.0(2) . . . 2_667 ?
O9 Mo3 O12 Mo2 7.9(2) . . . . ?
O9 Mo3 O14 Mo4 1.9(2) . . . 2_667 ?
O9 Mo4 O10 Mo2 -0.8(2) . . . . ?
O8 Mo4 O10 Mo2 6.1(7) 2_667 . . . ?
O12 Mo2 O8 Mo4 -79.9(3) . . . 2_667 ?
O12 Mo3 O14 Mo4 78.6(3) . . . 2_667 ?
O10 Mo2 O8 Mo4 -14.4(7) . . . 2_667 ?
O13 Mo3 O12 Mo2 83.9(3) . . . . ?
O13 Mo3 O14 Mo4 -8.7(7) . . . 2_667 ?
O13 Mo4 O10 Mo2 -77.1(3) . . . . ?
O14 Mo3 O12 Mo2 -68.8(3) . . . . ?
O14 Mo4 O10 Mo2 74.9(3) 2_667 . . . ?
O6 Mo2 O8 Mo4 72.1(3) . . . 2_667 ?
O6 Mo3 O12 Mo2 14.5(7) 2_667 . . . ?
O6 Mo3 O14 Mo4 -75.1(3) 2_667 . . 2_667 ?
O5 C5 C6 C1 178.5(6) . . . . ?
O5 C5 C4 C3 -178.8(7) . . . . ?
O1 C2 C1 C6 -173.5(7) . . . . ?
O1 C2 C1 C7 3.3(12) . . . . ?
O1 C2 C3 C4 173.2(7) . . . . ?
O11 Mo4 O10 Mo2 175.6(3) . . . . ?
O15 Mo3 O12 Mo2 -175.5(3) . . . . ?
O15 Mo3 O14 Mo4 -178.1(3) . . . 2_667 ?
O7 Mo2 O8 Mo4 178.7(3) . . . 2_667 ?
N2 N1 C7 C1 179.3(6) . . . . ?
N1 N2 C8 O2 -1.5(10) . . . . ?
N1 N2 C8 C9 -179.4(6) . . . . ?
C5 C6 C1 C2 0.0(11) . . . . ?
C5 C6 C1 C7 -176.9(7) . . . . ?
C5 C4 C3 C2 0.5(12) . . . . ?
C2 C1 C7 N1 9.1(12) . . . . ?
C6 C5 C4 C3 1.9(12) . . . . ?
C6 C1 C7 N1 -174.1(7) . . . . ?
C1 C2 C3 C4 -2.5(12) . . . . ?
C8 N2 N1 Mo1 -1.4(7) . . . . ?
C8 N2 N1 C7 -177.8(6) . . . . ?
C8 C9 C13 C12 179.2(7) . . . . ?
C8 C9 C10 N3 179.9(7) . . . . ?
C4 C5 C6 C1 -2.1(11) . . . . ?
C3 C2 C1 C6 2.3(11) . . . . ?
C3 C2 C1 C7 179.0(7) . . . . ?
C13 C9 C8 O2 -3.6(11) . . . . ?
C13 C9 C8 N2 174.5(7) . . . . ?
C13 C9 C10 N3 -2.9(12) . . . . ?
C13 C12 C11 N3 0.3(13) . . . . ?
C10 N3 C11 C12 -1.1(13) . . . . ?
C10 C9 C8 O2 173.5(7) . . . . ?
C10 C9 C8 N2 -8.4(11) . . . . ?
C10 C9 C13 C12 2.1(12) . . . . ?
C14 O5 C5 C6 -171.1(7) . . . . ?
C14 O5 C5 C4 9.5(11) . . . . ?
C11 N3 C10 C9 2.4(12) . . . . ?
C11 C12 C13 C9 -0.8(12) . . . . ?
